data_4114202
loop_
_publ_author_name
'David A. Shultz'
'Rosario M. Fico'
'Scot H. Bodnar'
'R. Krishna Kumar'
'Kira E. Vostrikova'
'Jeff W. Kampf'
'Paul D. Boyle'

_publ_section_title
;
 Trends in Exchange Coupling for Trimethylenemethane-Type Bis(semiquinone)
 Biradicals and Correlation of Magnetic Exchange with Mixed Valency for
 Cross-Conjugated Systems
;
_journal_name_full 'Journal of the American Chemical Society'
_journal_page_first 11761
_journal_page_last 11771
_journal_paper_doi 10.1021/ja0367849
_journal_volume 125
_journal_year 2003
_chemical_formula_sum 'C114.5 H142 B2 Cl9 N12 O4 Zn2'
_chemical_formula_weight 2221.81
_chemical_name_systematic
;
 ?
;
_space_group_IT_number 2
_symmetry_cell_setting triclinic
_symmetry_space_group_name_Hall '-P 1'
_symmetry_space_group_name_H-M 'P -1'
_atom_sites_solution_hydrogens geom
_atom_sites_solution_primary direct
_atom_sites_solution_secondary difmap
_audit_creation_method SHELXL-97
_cell_angle_alpha 100.534(3)
_cell_angle_beta 96.673(3)
_cell_angle_gamma 113.552(3)
_cell_formula_units_Z 2
_cell_length_a 15.8309(15)
_cell_length_b 18.2583(18)
_cell_length_c 24.387(2)
_cell_measurement_reflns_used 6810
_cell_measurement_temperature 150(2)
_cell_measurement_theta_max 28.25
_cell_measurement_theta_min 2.82
_cell_volume 6211.2(10)
_computing_cell_refinement 'Bruker SMART'
_computing_data_collection 'Bruker SMART'
_computing_data_reduction 'Bruker SHELXTL'
_computing_molecular_graphics 'Bruker SHELXTL'
_computing_publication_material 'Bruker SHELXTL'
_computing_structure_refinement 'Bruker SHELXTL'
_computing_structure_solution 'Bruker SHELXTL'
_diffrn_ambient_temperature 150(2)
_diffrn_detector_area_resol_mean 0.75
_diffrn_measured_fraction_theta_full 0.969
_diffrn_measured_fraction_theta_max 0.969
_diffrn_measurement_device_type 'CCD area detector'
_diffrn_measurement_method 'phi and omega scans'
_diffrn_radiation_monochromator graphite
_diffrn_radiation_source 'fine-focus sealed tube'
_diffrn_radiation_type MoK\a
_diffrn_radiation_wavelength 0.71073
_diffrn_reflns_av_R_equivalents 0.0719
_diffrn_reflns_av_sigmaI/netI 0.0838
_diffrn_reflns_limit_h_max 20
_diffrn_reflns_limit_h_min -21
_diffrn_reflns_limit_k_max 23
_diffrn_reflns_limit_k_min -24
_diffrn_reflns_limit_l_max 32
_diffrn_reflns_limit_l_min -32
_diffrn_reflns_number 73436
_diffrn_reflns_theta_full 28.44
_diffrn_reflns_theta_max 28.44
_diffrn_reflns_theta_min 2.96
_exptl_absorpt_coefficient_mu 0.631
_exptl_absorpt_correction_T_max 0.7109
_exptl_absorpt_correction_T_min 0.6956
_exptl_absorpt_correction_type multi-scan
_exptl_crystal_colour green
_exptl_crystal_density_diffrn 1.188
_exptl_crystal_description block
_exptl_crystal_F_000 2336
_exptl_crystal_size_max 0.62
_exptl_crystal_size_mid 0.60
_exptl_crystal_size_min 0.58
_refine_diff_density_max 0.928
_refine_diff_density_min -0.959
_refine_diff_density_rms 0.126
_refine_ls_extinction_coef 0.0008(4)
_refine_ls_extinction_expression Fc^*^=kFc[1+0.001xFc^2^\l^3^/sin(2\q)]^-1/4^
_refine_ls_extinction_method SHELXL
_refine_ls_goodness_of_fit_ref 1.599
_refine_ls_hydrogen_treatment mixed
_refine_ls_matrix_type full
_refine_ls_number_parameters 1305
_refine_ls_number_reflns 30348
_refine_ls_number_restraints 0
_refine_ls_restrained_S_all 1.599
_refine_ls_R_factor_all 0.1136
_refine_ls_R_factor_gt 0.0821
_refine_ls_shift/su_max 0.004
_refine_ls_shift/su_mean 0.001
_refine_ls_structure_factor_coef Fsqd
_refine_ls_weighting_details 'calc w=1/[\s^2^(Fo^2^)+(0.0814P)^2^+0.0000P] where P=(Fo^2^+2Fc^2^)/3'
_refine_ls_weighting_scheme calc
_refine_ls_wR_factor_gt 0.2337
_refine_ls_wR_factor_ref 0.2446
_reflns_number_gt 19922
_reflns_number_total 30348
_reflns_threshold_expression >2sigma(I)
_cod_data_source_file ja0367849si20030615_022359.cif
_cod_data_source_block rf441d
_cod_original_cell_volume 6211.1(10)
_cod_original_formula_sum 'C114.50 H142 B2 Cl9 N12 O4 Zn2'
_cod_database_code 4114202

loop_
_symmetry_equiv_pos_as_xyz
'x, y, z'
'-x, -y, -z'

loop_
_atom_site_label
_atom_site_type_symbol
_atom_site_fract_x
_atom_site_fract_y
_atom_site_fract_z
_atom_site_U_iso_or_equiv
_atom_site_adp_type
_atom_site_occupancy
_atom_site_symmetry_multiplicity
_atom_site_calc_flag
_atom_site_refinement_flags
Zn1 Zn 0.58489(4) 0.22401(3) 0.26040(2) 0.02449(14) Uani 1 1 d .
Zn2 Zn -0.05438(4) -0.30219(3) 0.10297(2) 0.02329(14) Uani 1 1 d .
O1 O 0.45014(18) 0.18733(16) 0.26234(11) 0.0267(6) Uani 1 1 d .
O2 O 0.57316(17) 0.14836(16) 0.31834(11) 0.0259(5) Uani 1 1 d .
O3 O -0.0497(2) -0.18290(16) 0.11905(10) 0.0277(6) Uani 1 1 d .
O4 O 0.04959(19) -0.24480(15) 0.17154(10) 0.0263(6) Uani 1 1 d .
C1 C 0.4188(3) 0.1341(2) 0.29180(14) 0.0217(7) Uani 1 1 d .
C2 C 0.3239(3) 0.0970(2) 0.29526(15) 0.0230(7) Uani 1 1 d .
H2 H 0.2797 0.1114 0.2757 0.0582(14) Uiso 1 1 calc R
C3 C 0.2942(2) 0.0399(2) 0.32672(14) 0.0209(7) Uani 1 1 d .
C4 C 0.3612(3) 0.0171(2) 0.35586(15) 0.0230(7) Uani 1 1 d .
H4 H 0.3387 -0.0241 0.3763 0.0582(14) Uiso 1 1 calc R
C5 C 0.4553(3) 0.0516(2) 0.35557(14) 0.0217(7) Uani 1 1 d .
C6 C 0.4880(2) 0.1122(2) 0.32311(14) 0.0213(7) Uani 1 1 d .
C7 C 0.5261(3) 0.0296(2) 0.38879(15) 0.0254(8) Uani 1 1 d .
C8 C 0.5785(3) -0.0019(3) 0.34814(18) 0.0346(9) Uani 1 1 d .
H8A H 0.5329 -0.0502 0.3184 0.0582(14) Uiso 1 1 calc R
H8B H 0.6222 -0.0174 0.3697 0.0582(14) Uiso 1 1 calc R
H8C H 0.6139 0.0418 0.3305 0.0582(14) Uiso 1 1 calc R
C9 C 0.4775(3) -0.0377(3) 0.41872(19) 0.0392(10) Uani 1 1 d .
H9A H 0.4425 -0.0194 0.4443 0.0582(14) Uiso 1 1 calc R
H9B H 0.5251 -0.0484 0.4409 0.0582(14) Uiso 1 1 calc R
H9C H 0.4340 -0.0884 0.3902 0.0582(14) Uiso 1 1 calc R
C10 C 0.5964(3) 0.1070(3) 0.43523(18) 0.0366(9) Uani 1 1 d .
H10A H 0.6303 0.1508 0.4172 0.0582(14) Uiso 1 1 calc R
H10B H 0.6416 0.0933 0.4570 0.0582(14) Uiso 1 1 calc R
H10C H 0.5621 0.1261 0.4609 0.0582(14) Uiso 1 1 calc R
C11 C 0.0065(3) -0.1369(2) 0.16580(14) 0.0232(7) Uani 1 1 d .
C12 C 0.0607(3) -0.1720(2) 0.19603(15) 0.0228(7) Uani 1 1 d .
C13 C 0.1203(3) -0.1259(2) 0.24991(14) 0.0229(7) Uani 1 1 d .
H13 H 0.1556 -0.1486 0.2693 0.0582(14) Uiso 1 1 calc R
C14 C 0.1281(2) -0.0499(2) 0.27437(14) 0.0216(7) Uani 1 1 d .
C15 C 0.0774(3) -0.0147(2) 0.24356(15) 0.0247(7) Uani 1 1 d .
H15 H 0.0840 0.0389 0.2611 0.0582(14) Uiso 1 1 calc R
C16 C 0.0201(3) -0.0536(2) 0.19046(15) 0.0262(8) Uani 1 1 d .
C17 C -0.0263(3) -0.0124(3) 0.15601(18) 0.0351(9) Uani 1 1 d .
C18 C 0.0009(4) 0.0769(3) 0.1871(2) 0.0541(14) Uani 1 1 d .
H18A H -0.0261 0.1023 0.1625 0.0582(14) Uiso 1 1 calc R
H18B H 0.0697 0.1076 0.1966 0.0582(14) Uiso 1 1 calc R
H18C H -0.0236 0.0780 0.2222 0.0582(14) Uiso 1 1 calc R
C19 C 0.0088(4) -0.0118(3) 0.09960(18) 0.0435(11) Uani 1 1 d .
H19A H -0.0045 -0.0683 0.0798 0.0582(14) Uiso 1 1 calc R
H19B H 0.0769 0.0229 0.1078 0.0582(14) Uiso 1 1 calc R
H19C H -0.0236 0.0104 0.0753 0.0582(14) Uiso 1 1 calc R
C20 C -0.1326(4) -0.0589(3) 0.1448(2) 0.0454(11) Uani 1 1 d .
H20A H -0.1513 -0.1178 0.1288 0.0582(14) Uiso 1 1 calc R
H20B H -0.1613 -0.0376 0.1177 0.0582(14) Uiso 1 1 calc R
H20C H -0.1540 -0.0516 0.1807 0.0582(14) Uiso 1 1 calc R
C21 C 0.1929(2) 0.0007(2) 0.33093(14) 0.0203(7) Uani 1 1 d .
C22 C 0.1637(3) 0.0129(2) 0.38047(15) 0.0244(7) Uani 1 1 d .
C23 C 0.2337(3) 0.0733(3) 0.43415(15) 0.0299(8) Uani 1 1 d .
H23 H 0.2969 0.0793 0.4274 0.0582(14) Uiso 1 1 calc R
C24 C 0.2238(3) 0.0421(3) 0.48874(16) 0.0367(10) Uani 1 1 d .
H24A H 0.2852 0.0717 0.5161 0.0582(14) Uiso 1 1 calc R
H24B H 0.1775 0.0569 0.5063 0.0582(14) Uiso 1 1 calc R
C25 C 0.1929(3) -0.0499(3) 0.48009(19) 0.0435(11) Uani 1 1 d .
H25A H 0.2240 -0.0679 0.4510 0.0582(14) Uiso 1 1 calc R
H25B H 0.2161 -0.0597 0.5163 0.0582(14) Uiso 1 1 calc R
C26 C 0.0885(3) -0.1032(3) 0.46194(18) 0.0400(10) Uani 1 1 d .
H26A H 0.0569 -0.0806 0.4884 0.0582(14) Uiso 1 1 calc R
H26B H 0.0763 -0.1591 0.4665 0.0582(14) Uiso 1 1 calc R
C27 C 0.0426(3) -0.1117(3) 0.40067(17) 0.0340(9) Uani 1 1 d .
H27A H -0.0264 -0.1435 0.3956 0.0582(14) Uiso 1 1 calc R
H27B H 0.0645 -0.1449 0.3743 0.0582(14) Uiso 1 1 calc R
C28 C 0.0609(3) -0.0309(3) 0.38214(16) 0.0292(8) Uani 1 1 d .
H28 H 0.0248 -0.0476 0.3420 0.0582(14) Uiso 1 1 calc R
C29 C 0.0221(3) 0.0217(3) 0.41761(18) 0.0354(9) Uani 1 1 d .
H29A H 0.0398 0.0234 0.4583 0.0582(14) Uiso 1 1 calc R
H29B H -0.0476 -0.0058 0.4065 0.0582(14) Uiso 1 1 calc R
C30 C 0.0562(3) 0.1109(3) 0.4116(2) 0.0430(11) Uani 1 1 d .
H30A H 0.0642 0.1116 0.3720 0.0582(14) Uiso 1 1 calc R
H30B H 0.0076 0.1304 0.4187 0.0582(14) Uiso 1 1 calc R
C31 C 0.1501(4) 0.1704(3) 0.4531(2) 0.0469(11) Uani 1 1 d .
H31A H 0.1607 0.2276 0.4531 0.0582(14) Uiso 1 1 calc R
H31B H 0.1437 0.1638 0.4921 0.0582(14) Uiso 1 1 calc R
C32 C 0.2374(3) 0.1595(3) 0.44078(19) 0.0399(10) Uani 1 1 d .
H32A H 0.2915 0.1981 0.4720 0.0582(14) Uiso 1 1 calc R
H32B H 0.2507 0.1766 0.4053 0.0582(14) Uiso 1 1 calc R
C33 C 0.8496(4) 0.2266(4) 0.1400(2) 0.0567(14) Uani 1 1 d .
H33A H 0.8366 0.2571 0.1135 0.0582(14) Uiso 1 1 calc R
H33B H 0.8693 0.1863 0.1203 0.0582(14) Uiso 1 1 calc R
H33C H 0.8999 0.2653 0.1725 0.0582(14) Uiso 1 1 calc R
C34 C 0.7627(3) 0.1828(3) 0.16074(19) 0.0398(10) Uani 1 1 d .
C35 C 0.7102(3) 0.1001(3) 0.1541(2) 0.0446(11) Uani 1 1 d .
H35 H 0.7219 0.0563 0.1346 0.0582(14) Uiso 1 1 calc R
C36 C 0.6357(3) 0.0929(3) 0.18184(17) 0.0312(8) Uani 1 1 d .
C37 C 0.5598(3) 0.0161(3) 0.18703(17) 0.0321(9) Uani 1 1 d .
C38 C 0.4751(3) 0.0130(3) 0.19829(17) 0.0340(9) Uani 1 1 d .
H38 H 0.4639 0.0608 0.2014 0.0582(14) Uiso 1 1 calc R
C39 C 0.4058(3) -0.0593(3) 0.20521(19) 0.0432(11) Uani 1 1 d .
H39 H 0.3497 -0.0585 0.2149 0.0582(14) Uiso 1 1 calc R
C40 C 0.4159(4) -0.1322(3) 0.1984(2) 0.0462(11) Uani 1 1 d .
C41 C 0.4994(4) -0.1294(3) 0.1846(2) 0.0510(13) Uani 1 1 d .
H41 H 0.5079 -0.1786 0.1781 0.0582(14) Uiso 1 1 calc R
C42 C 0.5714(3) -0.0568(3) 0.1800(2) 0.0427(10) Uani 1 1 d .
H42 H 0.6286 -0.0569 0.1720 0.0582(14) Uiso 1 1 calc R
C43 C 0.3406(4) -0.2107(3) 0.2055(3) 0.0670(17) Uani 1 1 d .
H43 H 0.2930 -0.1920 0.2181 0.0582(14) Uiso 1 1 calc R
C44 C 0.3662(10) -0.2384(7) 0.2517(4) 0.245(11) Uani 1 1 d .
H44A H 0.3139 -0.2898 0.2528 0.0582(14) Uiso 1 1 calc R
H44B H 0.3808 -0.1964 0.2872 0.0582(14) Uiso 1 1 calc R
H44C H 0.4218 -0.2483 0.2474 0.0582(14) Uiso 1 1 calc R
C45 C 0.2887(6) -0.2707(5) 0.1540(3) 0.105(3) Uani 1 1 d .
H45A H 0.2471 -0.2523 0.1334 0.0582(14) Uiso 1 1 calc R
H45B H 0.2507 -0.3231 0.1624 0.0582(14) Uiso 1 1 calc R
H45C H 0.3321 -0.2783 0.1305 0.0582(14) Uiso 1 1 calc R
C46 C 0.9514(3) 0.4345(3) 0.2939(2) 0.0435(11) Uani 1 1 d .
H46A H 0.9691 0.3915 0.2761 0.0582(14) Uiso 1 1 calc R
H46B H 1.0018 0.4732 0.3264 0.0582(14) Uiso 1 1 calc R
H46C H 0.9419 0.4642 0.2659 0.0582(14) Uiso 1 1 calc R
C47 C 0.8613(3) 0.3952(2) 0.31443(19) 0.0343(9) Uani 1 1 d .
C48 C 0.8460(3) 0.4016(3) 0.36972(19) 0.0370(10) Uani 1 1 d .
H48 H 0.8913 0.4331 0.4041 0.0582(14) Uiso 1 1 calc R
C49 C 0.7500(3) 0.3519(2) 0.36406(16) 0.0294(8) Uani 1 1 d .
C50 C 0.6938(3) 0.3387(2) 0.40864(16) 0.0307(8) Uani 1 1 d .
C51 C 0.7355(3) 0.3470(3) 0.46416(18) 0.0413(10) Uani 1 1 d .
H51 H 0.8004 0.3590 0.4733 0.0582(14) Uiso 1 1 calc R
C52 C 0.6833(4) 0.3379(3) 0.50632(18) 0.0476(12) Uani 1 1 d .
H52 H 0.7135 0.3442 0.5440 0.0582(14) Uiso 1 1 calc R
C53 C 0.5884(4) 0.3199(3) 0.49521(17) 0.0391(10) Uani 1 1 d .
C54 C 0.5459(3) 0.3098(3) 0.43981(18) 0.0397(10) Uani 1 1 d .
H54 H 0.4805 0.2961 0.4309 0.0582(14) Uiso 1 1 calc R
C55 C 0.5972(3) 0.3195(3) 0.39675(17) 0.0349(9) Uani 1 1 d .
H55 H 0.5666 0.3130 0.3591 0.0582(14) Uiso 1 1 calc R
C56 C 0.5322(4) 0.3106(4) 0.5416(2) 0.0557(14) Uani 1 1 d .
H56 H 0.4755 0.3196 0.5288 0.0582(14) Uiso 1 1 calc R
C57 C 0.5889(6) 0.3758(5) 0.5974(3) 0.084(2) Uani 1 1 d .
H57A H 0.6337 0.3593 0.6167 0.0582(14) Uiso 1 1 calc R
H57B H 0.5459 0.3806 0.6222 0.0582(14) Uiso 1 1 calc R
H57C H 0.6233 0.4291 0.5891 0.0582(14) Uiso 1 1 calc R
C58 C 0.4986(5) 0.2263(4) 0.5504(3) 0.077(2) Uani 1 1 d .
H58A H 0.4682 0.1856 0.5136 0.0582(14) Uiso 1 1 calc R
H58B H 0.4532 0.2189 0.5754 0.0582(14) Uiso 1 1 calc R
H58C H 0.5523 0.2186 0.5682 0.0582(14) Uiso 1 1 calc R
C59 C 0.7382(4) 0.4141(5) 0.1207(3) 0.076(2) Uani 1 1 d .
H59A H 0.7897 0.4635 0.1466 0.0582(14) Uiso 1 1 calc R
H59B H 0.7135 0.4291 0.0879 0.0582(14) Uiso 1 1 calc R
H59C H 0.7618 0.3734 0.1074 0.0582(14) Uiso 1 1 calc R
C60 C 0.6611(3) 0.3779(3) 0.1516(2) 0.0479(12) Uani 1 1 d .
C61 C 0.5753(4) 0.3803(3) 0.1486(2) 0.0501(13) Uani 1 1 d .
H61 H 0.5492 0.4044 0.1242 0.0582(14) Uiso 1 1 calc R
C62 C 0.5340(3) 0.3401(3) 0.18843(17) 0.0318(9) Uani 1 1 d .
C63 C 0.4467(3) 0.3331(2) 0.20834(18) 0.0320(9) Uani 1 1 d .
C64 C 0.4497(3) 0.3570(3) 0.26616(19) 0.0364(9) Uani 1 1 d .
H64 H 0.5076 0.3779 0.2929 0.0582(14) Uiso 1 1 calc R
C65 C 0.3685(3) 0.3505(3) 0.2850(2) 0.0426(10) Uani 1 1 d .
H65 H 0.3718 0.3668 0.3248 0.0582(14) Uiso 1 1 calc R
C66 C 0.2817(3) 0.3205(3) 0.2473(2) 0.0408(10) Uani 1 1 d .
C67 C 0.2800(3) 0.2977(3) 0.1896(2) 0.0411(10) Uani 1 1 d .
H67 H 0.2221 0.2767 0.1628 0.0582(14) Uiso 1 1 calc R
C68 C 0.3622(3) 0.3052(3) 0.17027(19) 0.0371(9) Uani 1 1 d .
H68 H 0.3599 0.2910 0.1305 0.0582(14) Uiso 1 1 calc R
C69 C 0.1924(4) 0.3124(4) 0.2689(2) 0.0546(13) Uani 1 1 d .
H69 H 0.1384 0.2826 0.2353 0.0582(14) Uiso 1 1 calc R
C70 C 0.1941(5) 0.3946(5) 0.2915(3) 0.081(2) Uani 1 1 d .
H70A H 0.1334 0.3871 0.3014 0.0582(14) Uiso 1 1 calc R
H70B H 0.2053 0.4259 0.2623 0.0582(14) Uiso 1 1 calc R
H70C H 0.2446 0.4250 0.3255 0.0582(14) Uiso 1 1 calc R
C71 C 0.1743(4) 0.2599(4) 0.3121(2) 0.0552(13) Uani 1 1 d .
H71A H 0.2249 0.2880 0.3462 0.0582(14) Uiso 1 1 calc R
H71B H 0.1723 0.2061 0.2952 0.0582(14) Uiso 1 1 calc R
H71C H 0.1138 0.2519 0.3225 0.0582(14) Uiso 1 1 calc R
C72 C -0.3977(3) -0.5476(3) -0.0087(2) 0.0435(11) Uani 1 1 d .
H72A H -0.3948 -0.5368 -0.0466 0.0582(14) Uiso 1 1 calc R
H72B H -0.4627 -0.5658 -0.0033 0.0582(14) Uiso 1 1 calc R
H72C H -0.3769 -0.5908 -0.0057 0.0582(14) Uiso 1 1 calc R
C73 C -0.3347(3) -0.4702(3) 0.03606(17) 0.0304(8) Uani 1 1 d .
C74 C -0.3578(3) -0.4252(3) 0.07845(17) 0.0340(9) Uani 1 1 d .
H74 H -0.4191 -0.4359 0.0851 0.0582(14) Uiso 1 1 calc R
C75 C -0.2724(3) -0.3601(2) 0.10978(16) 0.0282(8) Uani 1 1 d .
C76 C -0.2570(3) -0.2960(2) 0.16108(16) 0.0287(8) Uani 1 1 d .
C77 C -0.1794(3) -0.2675(3) 0.20509(17) 0.0326(9) Uani 1 1 d .
H77 H -0.1328 -0.2873 0.2008 0.0582(14) Uiso 1 1 calc R
C78 C -0.1671(3) -0.2107(3) 0.25551(18) 0.0358(9) Uani 1 1 d .
H78 H -0.1126 -0.1921 0.2848 0.0582(14) Uiso 1 1 calc R
C79 C -0.2340(3) -0.1816(3) 0.26283(18) 0.0391(10) Uani 1 1 d .
C80 C -0.3118(4) -0.2085(3) 0.2181(2) 0.0493(12) Uani 1 1 d .
H80 H -0.3577 -0.1878 0.2222 0.0582(14) Uiso 1 1 calc R
C81 C -0.3234(3) -0.2643(3) 0.1681(2) 0.0424(10) Uani 1 1 d .
H81 H -0.3767 -0.2814 0.1383 0.0582(14) Uiso 1 1 calc R
C82 C -0.2236(4) -0.1217(3) 0.3182(2) 0.0519(13) Uani 1 1 d .
H82 H -0.1672 -0.1156 0.3453 0.0582(14) Uiso 1 1 calc R
C83 C -0.2052(5) -0.0367(4) 0.3100(3) 0.0676(17) Uani 1 1 d .
H83A H -0.2568 -0.0411 0.2812 0.0582(14) Uiso 1 1 calc R
H83B H -0.1457 -0.0136 0.2971 0.0582(14) Uiso 1 1 calc R
H83C H -0.2011 -0.0004 0.3462 0.0582(14) Uiso 1 1 calc R
C84 C -0.3086(5) -0.1554(4) 0.3457(2) 0.0717(18) Uani 1 1 d .
H84A H -0.2967 -0.1182 0.3831 0.0582(14) Uiso 1 1 calc R
H84B H -0.3188 -0.2103 0.3504 0.0582(14) Uiso 1 1 calc R
H84C H -0.3647 -0.1594 0.3212 0.0582(14) Uiso 1 1 calc R
C85 C -0.2057(3) -0.4385(3) -0.11873(16) 0.0374(10) Uani 1 1 d .
H85A H -0.2085 -0.4931 -0.1187 0.0582(14) Uiso 1 1 calc R
H85B H -0.1932 -0.4261 -0.1552 0.0582(14) Uiso 1 1 calc R
H85C H -0.2660 -0.4381 -0.1135 0.0582(14) Uiso 1 1 calc R
C86 C -0.1281(3) -0.3744(2) -0.07092(14) 0.0257(8) Uani 1 1 d .
C87 C -0.0603(3) -0.2981(2) -0.07037(15) 0.0278(8) Uani 1 1 d .
H87 H -0.0500 -0.2743 -0.1019 0.0582(14) Uiso 1 1 calc R
C88 C -0.0096(3) -0.2624(2) -0.01403(15) 0.0257(8) Uani 1 1 d .
C89 C 0.0731(3) -0.1825(2) 0.00926(16) 0.0290(8) Uani 1 1 d .
C90 C 0.1392(3) -0.1690(3) 0.05736(17) 0.0356(9) Uani 1 1 d .
H90 H 0.1296 -0.2111 0.0770 0.0582(14) Uiso 1 1 calc R
C91 C 0.2195(4) -0.0941(3) 0.0769(2) 0.0473(12) Uani 1 1 d .
H91 H 0.2635 -0.0851 0.1103 0.0582(14) Uiso 1 1 calc R
C92 C 0.2360(4) -0.0321(3) 0.0479(2) 0.0509(12) Uani 1 1 d .
C93 C 0.1704(4) -0.0456(3) 0.0010(2) 0.0475(12) Uani 1 1 d .
H93 H 0.1801 -0.0034 -0.0186 0.0582(14) Uiso 1 1 calc R
C94 C 0.0901(3) -0.1194(3) -0.01876(18) 0.0373(10) Uani 1 1 d .
H94 H 0.0460 -0.1272 -0.0517 0.0582(14) Uiso 1 1 calc R
C95 C 0.3246(6) 0.0488(5) 0.0700(3) 0.099(3) Uani 1 1 d .
H95 H 0.3092 0.0827 0.0461 0.0582(14) Uiso 1 1 calc R
C96 C 0.3233(5) 0.0943(4) 0.1287(3) 0.078(2) Uani 1 1 d .
H96A H 0.3217 0.0603 0.1557 0.0582(14) Uiso 1 1 calc R
H96B H 0.2672 0.1051 0.1262 0.0582(14) Uiso 1 1 calc R
H96C H 0.3800 0.1468 0.1418 0.0582(14) Uiso 1 1 calc R
C97 C 0.4000(8) 0.0543(8) 0.0571(7) 0.333(18) Uani 1 1 d .
H97A H 0.4517 0.0865 0.0903 0.0582(14) Uiso 1 1 calc R
H97B H 0.4109 0.0818 0.0259 0.0582(14) Uiso 1 1 calc R
H97C H 0.3968 -0.0011 0.0448 0.0582(14) Uiso 1 1 calc R
C98 C -0.1324(3) -0.6139(2) -0.01066(18) 0.0348(9) Uani 1 1 d .
H98A H -0.2013 -0.6372 -0.0172 0.0582(14) Uiso 1 1 calc R
H98B H -0.1117 -0.6565 -0.0053 0.0582(14) Uiso 1 1 calc R
H98C H -0.1114 -0.5941 -0.0437 0.0582(14) Uiso 1 1 calc R
C99 C -0.0907(3) -0.5434(2) 0.04151(16) 0.0272(8) Uani 1 1 d .
C100 C -0.0339(3) -0.5347(2) 0.09212(16) 0.0267(8) Uani 1 1 d .
H100 H -0.0106 -0.5726 0.1009 0.0582(14) Uiso 1 1 calc R
C101 C -0.0176(3) -0.4592(2) 0.12786(15) 0.0235(7) Uani 1 1 d .
C102 C 0.0269(3) -0.4243(2) 0.18869(15) 0.0247(7) Uani 1 1 d .
C103 C 0.1037(3) -0.4358(3) 0.21218(17) 0.0314(8) Uani 1 1 d .
H103 H 0.1284 -0.4659 0.1883 0.0582(14) Uiso 1 1 calc R
C104 C 0.1444(3) -0.4044(3) 0.26928(18) 0.0336(9) Uani 1 1 d .
H104 H 0.1958 -0.4144 0.2842 0.0582(14) Uiso 1 1 calc R
C105 C 0.1121(3) -0.3583(2) 0.30588(17) 0.0329(9) Uani 1 1 d .
C106 C 0.0351(3) -0.3471(3) 0.28299(17) 0.0335(9) Uani 1 1 d .
H106 H 0.0113 -0.3160 0.3069 0.0582(14) Uiso 1 1 calc R
C107 C -0.0081(3) -0.3808(2) 0.22510(16) 0.0301(8) Uani 1 1 d .
H107 H -0.0621 -0.3739 0.2105 0.0582(14) Uiso 1 1 calc R
C108 C 0.1613(4) -0.3206(3) 0.36821(19) 0.0476(12) Uani 1 1 d .
H108 H 0.2001 -0.3501 0.3777 0.0582(14) Uiso 1 1 calc R
C109 C 0.2282(4) -0.2306(4) 0.3780(3) 0.0655(16) Uani 1 1 d .
H10D H 0.1935 -0.2007 0.3652 0.0582(14) Uiso 1 1 calc R
H10E H 0.2779 -0.2259 0.3565 0.0582(14) Uiso 1 1 calc R
H10F H 0.2566 -0.2070 0.4188 0.0582(14) Uiso 1 1 calc R
C110 C 0.0949(5) -0.3301(4) 0.4086(2) 0.0624(15) Uani 1 1 d .
H11A H 0.1311 -0.3090 0.4480 0.0582(14) Uiso 1 1 calc R
H11B H 0.0521 -0.3886 0.4020 0.0582(14) Uiso 1 1 calc R
H11C H 0.0583 -0.2990 0.4020 0.0582(14) Uiso 1 1 calc R
N1 N 0.6439(2) 0.1680(2) 0.20498(13) 0.0263(7) Uani 1 1 d .
N2 N 0.7218(2) 0.2231(2) 0.19179(14) 0.0310(7) Uani 1 1 d .
N3 N 0.7093(2) 0.3164(2) 0.30918(14) 0.0292(7) Uani 1 1 d .
N4 N 0.7782(2) 0.34337(19) 0.27827(14) 0.0277(7) Uani 1 1 d .
N5 N 0.5900(2) 0.3105(2) 0.21233(14) 0.0266(7) Uani 1 1 d .
N6 N 0.6701(2) 0.3365(2) 0.19040(14) 0.0328(8) Uani 1 1 d .
N7 N -0.2012(2) -0.36369(19) 0.08680(13) 0.0262(7) Uani 1 1 d .
N8 N -0.2396(2) -0.43266(19) 0.04187(12) 0.0257(7) Uani 1 1 d .
N9 N -0.0461(2) -0.31432(19) 0.01830(12) 0.0253(6) Uani 1 1 d .
N10 N -0.1174(2) -0.38385(19) -0.01704(12) 0.0236(6) Uani 1 1 d .
N11 N -0.0622(2) -0.42227(18) 0.09956(12) 0.0233(6) Uani 1 1 d .
N12 N -0.1061(2) -0.47501(18) 0.04686(12) 0.0240(6) Uani 1 1 d .
B1 B 0.7533(3) 0.3175(3) 0.21213(19) 0.0301(9) Uani 1 1 d .
H1 H 0.8094 0.3480 0.1967 0.0582(14) Uiso 1 1 calc R
B2 B -0.1748(3) -0.4572(3) 0.00719(18) 0.0255(8) Uani 1 1 d .
H2A H -0.2137 -0.5073 -0.0248 0.0582(14) Uiso 1 1 calc R
Cl1 Cl 0.4197(2) 0.47544(17) 0.58402(10) 0.1180(8) Uani 1 1 d .
Cl2 Cl 0.3367(2) 0.39871(15) 0.46366(11) 0.1187(8) Uani 1 1 d .
Cl3 Cl -0.1662(2) -0.32405(16) 0.36846(13) 0.1388(11) Uani 1 1 d .
Cl4 Cl -0.2467(3) -0.46958(19) 0.27644(19) 0.1700(15) Uani 1 1 d .
Cl5 Cl -0.0656(3) -0.3458(2) 0.50113(12) 0.1566(13) Uani 1 1 d .
Cl6 Cl -0.1258(2) -0.46698(16) 0.56725(14) 0.1467(12) Uani 1 1 d .
Cl11 Cl 0.83912(11) 0.18667(10) 0.39994(7) 0.0695(4) Uani 1 1 d .
Cl12 Cl 0.90520(12) 0.20448(11) 0.29545(7) 0.0734(4) Uani 1 1 d .
C200 C 0.3546(9) 0.4728(6) 0.5222(4) 0.130(4) Uani 1 1 d .
H20N H 0.2922 0.4669 0.5293 0.155 Uiso 1 1 calc R
H20O H 0.3857 0.5270 0.5134 0.155 Uiso 1 1 calc R
C201 C -0.1974(9) -0.4283(7) 0.3435(6) 0.142(4) Uani 1 1 d .
H20L H -0.1399 -0.4372 0.3510 0.171 Uiso 1 1 calc R
H20M H -0.2411 -0.4584 0.3661 0.171 Uiso 1 1 calc R
C202 C -0.0700(6) -0.3672(5) 0.5666(3) 0.087(2) Uani 1 1 d .
H20J H -0.0045 -0.3451 0.5884 0.105 Uiso 1 1 calc R
H20K H -0.1011 -0.3366 0.5871 0.105 Uiso 1 1 calc R
C205 C 0.8070(4) 0.1769(4) 0.3267(3) 0.0574(14) Uani 1 1 d .
H20F H 0.7620 0.1191 0.3077 0.069 Uiso 1 1 calc R
H20G H 0.7752 0.2127 0.3211 0.069 Uiso 1 1 calc R

loop_
_atom_site_aniso_label
_atom_site_aniso_U_11
_atom_site_aniso_U_22
_atom_site_aniso_U_33
_atom_site_aniso_U_23
_atom_site_aniso_U_13
_atom_site_aniso_U_12
Zn1 0.0207(2) 0.0280(2) 0.0273(3) 0.0114(2) 0.01015(19) 0.0098(2)
Zn2 0.0259(3) 0.0244(2) 0.0214(2) 0.0069(2) 0.0057(2) 0.0121(2)
O1 0.0225(13) 0.0355(14) 0.0313(13) 0.0179(12) 0.0107(11) 0.0163(12)
O2 0.0163(12) 0.0338(14) 0.0322(13) 0.0153(11) 0.0081(10) 0.0118(11)
O3 0.0329(15) 0.0300(13) 0.0223(12) 0.0074(11) 0.0011(11) 0.0165(12)
O4 0.0316(15) 0.0249(13) 0.0262(13) 0.0073(10) 0.0030(11) 0.0164(12)
C1 0.0192(17) 0.0257(17) 0.0220(16) 0.0068(14) 0.0058(14) 0.0109(15)
C2 0.0193(18) 0.0296(18) 0.0233(17) 0.0071(15) 0.0050(14) 0.0135(15)
C3 0.0156(16) 0.0286(18) 0.0182(15) 0.0044(14) 0.0043(13) 0.0097(15)
C4 0.0218(18) 0.0271(17) 0.0233(16) 0.0089(14) 0.0079(14) 0.0118(15)
C5 0.0209(18) 0.0265(17) 0.0211(16) 0.0076(14) 0.0063(14) 0.0124(15)
C6 0.0173(17) 0.0257(17) 0.0216(16) 0.0066(14) 0.0053(13) 0.0094(15)
C7 0.0207(18) 0.0331(19) 0.0289(18) 0.0134(16) 0.0060(15) 0.0154(16)
C8 0.032(2) 0.044(2) 0.039(2) 0.0113(19) 0.0095(18) 0.026(2)
C9 0.034(2) 0.052(3) 0.044(2) 0.030(2) 0.0057(19) 0.023(2)
C10 0.029(2) 0.044(2) 0.035(2) 0.0101(19) 0.0029(17) 0.0151(19)
C11 0.0243(19) 0.0259(17) 0.0192(16) 0.0067(14) 0.0052(14) 0.0100(16)
C12 0.0217(18) 0.0270(18) 0.0240(17) 0.0119(15) 0.0086(14) 0.0115(15)
C13 0.0212(18) 0.0328(19) 0.0223(16) 0.0118(15) 0.0079(14) 0.0163(16)
C14 0.0163(17) 0.0311(18) 0.0211(16) 0.0109(14) 0.0096(13) 0.0105(15)
C15 0.0248(19) 0.0261(18) 0.0253(17) 0.0069(15) 0.0042(15) 0.0130(16)
C16 0.029(2) 0.0296(19) 0.0246(17) 0.0075(15) 0.0041(15) 0.0175(17)
C17 0.041(2) 0.031(2) 0.034(2) 0.0041(17) -0.0029(18) 0.0220(19)
C18 0.082(4) 0.042(3) 0.045(3) 0.004(2) -0.008(3) 0.043(3)
C19 0.060(3) 0.044(2) 0.033(2) 0.019(2) 0.008(2) 0.026(2)
C20 0.046(3) 0.060(3) 0.045(3) 0.014(2) 0.008(2) 0.038(3)
C21 0.0164(17) 0.0267(17) 0.0204(16) 0.0080(14) 0.0066(13) 0.0102(14)
C22 0.0202(18) 0.0333(19) 0.0243(17) 0.0090(15) 0.0084(14) 0.0142(16)
C23 0.0219(19) 0.047(2) 0.0218(17) 0.0058(17) 0.0062(15) 0.0162(18)
C24 0.035(2) 0.055(3) 0.0231(18) 0.0091(18) 0.0063(17) 0.022(2)
C25 0.044(3) 0.069(3) 0.033(2) 0.021(2) 0.017(2) 0.032(3)
C26 0.044(3) 0.052(3) 0.039(2) 0.021(2) 0.019(2) 0.028(2)
C27 0.031(2) 0.043(2) 0.033(2) 0.0125(18) 0.0169(17) 0.0160(19)
C28 0.0233(19) 0.040(2) 0.0276(18) 0.0123(17) 0.0119(15) 0.0137(17)
C29 0.028(2) 0.052(3) 0.033(2) 0.0108(19) 0.0145(17) 0.023(2)
C30 0.042(3) 0.055(3) 0.049(3) 0.016(2) 0.016(2) 0.033(2)
C31 0.053(3) 0.045(3) 0.045(3) 0.004(2) 0.013(2) 0.025(2)
C32 0.036(2) 0.040(2) 0.036(2) 0.0019(19) 0.0071(19) 0.013(2)
C33 0.049(3) 0.063(3) 0.065(3) 0.012(3) 0.038(3) 0.026(3)
C34 0.034(2) 0.054(3) 0.042(2) 0.012(2) 0.021(2) 0.027(2)
C35 0.039(3) 0.049(3) 0.048(3) 0.005(2) 0.021(2) 0.020(2)
C36 0.029(2) 0.039(2) 0.0299(19) 0.0076(17) 0.0063(16) 0.0193(18)
C37 0.027(2) 0.034(2) 0.0295(19) 0.0024(17) 0.0043(16) 0.0108(18)
C38 0.028(2) 0.035(2) 0.034(2) 0.0027(17) 0.0009(17) 0.0131(18)
C39 0.029(2) 0.049(3) 0.037(2) 0.006(2) 0.0020(18) 0.006(2)
C40 0.045(3) 0.034(2) 0.045(3) 0.005(2) 0.003(2) 0.006(2)
C41 0.053(3) 0.029(2) 0.062(3) 0.005(2) 0.000(3) 0.016(2)
C42 0.038(3) 0.040(2) 0.052(3) 0.010(2) 0.008(2) 0.020(2)
C43 0.051(4) 0.039(3) 0.088(4) 0.007(3) 0.010(3) 0.001(3)
C44 0.252(16) 0.170(11) 0.082(6) 0.057(7) -0.020(8) -0.137(11)
C45 0.091(6) 0.083(5) 0.075(5) 0.034(4) -0.013(4) -0.026(4)
C46 0.025(2) 0.046(3) 0.057(3) 0.022(2) 0.012(2) 0.008(2)
C47 0.026(2) 0.029(2) 0.047(2) 0.0138(18) 0.0105(18) 0.0078(17)
C48 0.028(2) 0.031(2) 0.041(2) 0.0104(18) -0.0005(18) 0.0041(18)
C49 0.028(2) 0.0299(19) 0.031(2) 0.0082(16) 0.0064(16) 0.0138(17)
C50 0.030(2) 0.0302(19) 0.0305(19) 0.0094(16) 0.0053(16) 0.0115(17)
C51 0.037(3) 0.055(3) 0.032(2) 0.013(2) 0.0057(19) 0.020(2)
C52 0.050(3) 0.065(3) 0.024(2) 0.011(2) 0.0045(19) 0.023(3)
C53 0.047(3) 0.047(2) 0.028(2) 0.0094(18) 0.0114(19) 0.024(2)
C54 0.040(3) 0.050(3) 0.033(2) 0.0078(19) 0.0102(19) 0.024(2)
C55 0.036(2) 0.046(2) 0.0264(19) 0.0090(18) 0.0053(17) 0.021(2)
C56 0.061(3) 0.086(4) 0.042(3) 0.027(3) 0.027(2) 0.045(3)
C57 0.092(5) 0.116(6) 0.052(3) 0.013(4) 0.027(3) 0.053(5)
C58 0.086(5) 0.090(5) 0.090(5) 0.045(4) 0.060(4) 0.052(4)
C59 0.056(4) 0.125(5) 0.098(5) 0.091(4) 0.050(3) 0.055(4)
C60 0.037(3) 0.066(3) 0.064(3) 0.048(3) 0.026(2) 0.029(2)
C61 0.046(3) 0.067(3) 0.064(3) 0.046(3) 0.024(2) 0.033(3)
C62 0.026(2) 0.038(2) 0.038(2) 0.0184(18) 0.0094(17) 0.0155(18)
C63 0.026(2) 0.034(2) 0.046(2) 0.0204(18) 0.0153(18) 0.0171(18)
C64 0.027(2) 0.042(2) 0.046(2) 0.013(2) 0.0062(18) 0.0205(19)
C65 0.041(3) 0.054(3) 0.044(2) 0.012(2) 0.014(2) 0.030(2)
C66 0.031(2) 0.043(2) 0.057(3) 0.013(2) 0.012(2) 0.023(2)
C67 0.032(2) 0.052(3) 0.048(3) 0.016(2) 0.008(2) 0.026(2)
C68 0.033(2) 0.042(2) 0.042(2) 0.016(2) 0.0097(19) 0.020(2)
C69 0.037(3) 0.069(3) 0.065(3) 0.012(3) 0.015(2) 0.030(3)
C70 0.080(5) 0.111(6) 0.090(5) 0.025(4) 0.033(4) 0.077(5)
C71 0.037(3) 0.070(4) 0.057(3) 0.010(3) 0.019(2) 0.022(3)
C72 0.024(2) 0.051(3) 0.048(3) 0.008(2) 0.0048(19) 0.012(2)
C73 0.024(2) 0.038(2) 0.0309(19) 0.0113(17) 0.0043(16) 0.0137(17)
C74 0.028(2) 0.047(2) 0.035(2) 0.0151(19) 0.0118(17) 0.0206(19)
C75 0.030(2) 0.035(2) 0.0273(18) 0.0097(16) 0.0094(16) 0.0199(18)
C76 0.030(2) 0.035(2) 0.0300(19) 0.0102(16) 0.0124(16) 0.0202(18)
C77 0.035(2) 0.041(2) 0.034(2) 0.0101(18) 0.0143(18) 0.026(2)
C78 0.033(2) 0.044(2) 0.033(2) 0.0050(18) 0.0059(18) 0.023(2)
C79 0.043(3) 0.052(3) 0.031(2) 0.0047(19) 0.0098(19) 0.031(2)
C80 0.045(3) 0.067(3) 0.049(3) 0.005(2) 0.016(2) 0.041(3)
C81 0.033(2) 0.058(3) 0.044(2) 0.008(2) 0.0053(19) 0.030(2)
C82 0.057(3) 0.064(3) 0.042(3) -0.002(2) 0.008(2) 0.040(3)
C83 0.082(5) 0.060(3) 0.057(3) -0.008(3) 0.003(3) 0.039(3)
C84 0.097(5) 0.088(5) 0.044(3) 0.007(3) 0.026(3) 0.055(4)
C85 0.043(3) 0.043(2) 0.0213(18) 0.0028(17) 0.0041(17) 0.016(2)
C86 0.032(2) 0.035(2) 0.0187(16) 0.0053(15) 0.0074(15) 0.0225(18)
C87 0.036(2) 0.034(2) 0.0205(17) 0.0087(15) 0.0061(15) 0.0213(18)
C88 0.031(2) 0.0314(19) 0.0213(17) 0.0091(15) 0.0101(15) 0.0181(17)
C89 0.035(2) 0.033(2) 0.0250(18) 0.0106(16) 0.0110(16) 0.0180(18)
C90 0.037(2) 0.041(2) 0.0274(19) 0.0098(18) 0.0070(17) 0.015(2)
C91 0.039(3) 0.055(3) 0.036(2) 0.009(2) 0.003(2) 0.010(2)
C92 0.047(3) 0.042(3) 0.050(3) 0.004(2) 0.013(2) 0.007(2)
C93 0.058(3) 0.036(2) 0.041(2) 0.011(2) 0.020(2) 0.011(2)
C94 0.047(3) 0.038(2) 0.029(2) 0.0114(18) 0.0097(19) 0.019(2)
C95 0.080(6) 0.079(5) 0.079(5) 0.005(4) 0.012(4) -0.018(4)
C96 0.079(5) 0.048(3) 0.086(5) -0.008(3) -0.037(4) 0.030(3)
C97 0.149(12) 0.227(16) 0.33(2) -0.189(17) 0.166(15) -0.131(12)
C98 0.036(2) 0.031(2) 0.039(2) 0.0032(18) 0.0063(18) 0.0187(19)
C99 0.027(2) 0.0217(17) 0.0338(19) 0.0079(15) 0.0137(16) 0.0091(16)
C100 0.029(2) 0.0310(19) 0.0311(19) 0.0125(16) 0.0133(16) 0.0201(17)
C101 0.0223(18) 0.0255(17) 0.0283(17) 0.0121(15) 0.0090(14) 0.0127(15)
C102 0.0259(19) 0.0255(17) 0.0291(18) 0.0123(15) 0.0123(15) 0.0133(16)
C103 0.026(2) 0.037(2) 0.039(2) 0.0138(18) 0.0116(17) 0.0177(18)
C104 0.026(2) 0.041(2) 0.039(2) 0.0148(19) 0.0054(17) 0.0178(19)
C105 0.036(2) 0.031(2) 0.031(2) 0.0117(17) 0.0032(17) 0.0144(18)
C106 0.041(2) 0.038(2) 0.031(2) 0.0111(17) 0.0086(18) 0.025(2)
C107 0.034(2) 0.039(2) 0.0303(19) 0.0156(17) 0.0108(17) 0.0245(19)
C108 0.051(3) 0.057(3) 0.032(2) 0.005(2) -0.009(2) 0.029(3)
C109 0.057(4) 0.062(4) 0.056(3) -0.006(3) -0.012(3) 0.019(3)
C110 0.079(4) 0.078(4) 0.032(2) 0.014(3) 0.006(3) 0.038(3)
N1 0.0201(16) 0.0337(17) 0.0281(15) 0.0118(14) 0.0094(13) 0.0117(14)
N2 0.0223(17) 0.0422(19) 0.0333(17) 0.0137(15) 0.0136(14) 0.0149(15)
N3 0.0235(17) 0.0312(17) 0.0319(17) 0.0129(14) 0.0112(14) 0.0072(14)
N4 0.0230(16) 0.0296(16) 0.0352(17) 0.0141(14) 0.0129(14) 0.0116(14)
N5 0.0219(16) 0.0351(17) 0.0321(16) 0.0168(14) 0.0126(13) 0.0161(14)
N6 0.0266(18) 0.045(2) 0.0380(18) 0.0257(16) 0.0156(14) 0.0175(16)
N7 0.0267(17) 0.0296(16) 0.0268(15) 0.0070(13) 0.0066(13) 0.0164(14)
N8 0.0273(17) 0.0280(16) 0.0214(14) 0.0060(13) 0.0052(13) 0.0115(14)
N9 0.0279(17) 0.0257(15) 0.0228(14) 0.0061(12) 0.0055(13) 0.0121(14)
N10 0.0257(16) 0.0274(15) 0.0208(14) 0.0059(12) 0.0066(12) 0.0140(14)
N11 0.0269(16) 0.0244(15) 0.0222(14) 0.0058(12) 0.0056(12) 0.0145(13)
N12 0.0266(17) 0.0249(15) 0.0246(15) 0.0047(12) 0.0070(13) 0.0155(14)
B1 0.022(2) 0.040(2) 0.034(2) 0.017(2) 0.0122(18) 0.015(2)
B2 0.026(2) 0.027(2) 0.025(2) 0.0067(17) 0.0060(17) 0.0123(18)
Cl1 0.156(2) 0.140(2) 0.0846(14) 0.0277(13) 0.0105(14) 0.0937(18)
Cl2 0.129(2) 0.0933(15) 0.1038(16) -0.0061(12) 0.0046(14) 0.0367(14)
Cl3 0.159(3) 0.0927(16) 0.131(2) 0.0158(14) -0.0070(19) 0.0368(16)
Cl4 0.141(3) 0.112(2) 0.223(4) -0.034(2) 0.003(3) 0.0633(19)
Cl5 0.178(3) 0.177(3) 0.0959(18) 0.0393(18) 0.0618(19) 0.046(2)
Cl6 0.141(2) 0.0889(16) 0.156(2) 0.0317(15) -0.036(2) 0.0131(15)
Cl11 0.0608(9) 0.0763(10) 0.0817(10) 0.0304(8) 0.0291(8) 0.0313(8)
Cl12 0.0623(10) 0.0940(12) 0.0740(10) 0.0270(9) 0.0234(8) 0.0389(9)
C200 0.179(11) 0.104(6) 0.099(6) -0.023(5) -0.044(7) 0.095(7)
C201 0.139(9) 0.145(9) 0.188(12) 0.081(9) 0.016(8) 0.094(8)
C202 0.100(6) 0.090(5) 0.064(4) 0.011(4) 0.020(4) 0.036(4)
C205 0.035(3) 0.064(3) 0.081(4) 0.022(3) 0.012(3) 0.028(3)

loop_
_atom_type_symbol
_atom_type_description
_atom_type_scat_dispersion_real
_atom_type_scat_dispersion_imag
_atom_type_scat_source
C C 0.0033 0.0016 'International Tables Vol C Tables 4.2.6.8 and 6.1.1.4'
H H 0.0000 0.0000 'International Tables Vol C Tables 4.2.6.8 and 6.1.1.4'
B B 0.0013 0.0007 'International Tables Vol C Tables 4.2.6.8 and 6.1.1.4'
N N 0.0061 0.0033 'International Tables Vol C Tables 4.2.6.8 and 6.1.1.4'
O O 0.0106 0.0060 'International Tables Vol C Tables 4.2.6.8 and 6.1.1.4'
Cl Cl 0.1484 0.1585 'International Tables Vol C Tables 4.2.6.8 and 6.1.1.4'
Zn Zn 0.2839 1.4301 'International Tables Vol C Tables 4.2.6.8 and 6.1.1.4'

loop_
_geom_angle_atom_site_label_1
_geom_angle_atom_site_label_2
_geom_angle_atom_site_label_3
_geom_angle
O1 Zn1 N3 135.65(13)
O1 Zn1 N1 127.50(12)
N3 Zn1 N1 96.74(13)
O1 Zn1 N5 95.02(11)
N3 Zn1 N5 84.62(13)
N1 Zn1 N5 92.65(12)
O1 Zn1 O2 80.43(10)
N3 Zn1 O2 93.11(11)
N1 Zn1 O2 96.38(11)
N5 Zn1 O2 170.90(12)
O4 Zn2 N9 128.46(12)
O4 Zn2 N7 136.43(12)
N9 Zn2 N7 95.06(12)
O4 Zn2 O3 79.49(10)
N9 Zn2 O3 97.13(11)
N7 Zn2 O3 94.79(12)
O4 Zn2 N11 95.69(11)
N9 Zn2 N11 91.49(11)
N7 Zn2 N11 83.73(12)
O3 Zn2 N11 171.35(10)
C1 O1 Zn1 114.6(2)
C6 O2 Zn1 110.8(2)
C11 O3 Zn2 111.4(2)
C12 O4 Zn2 114.6(2)
O1 C1 C2 123.0(3)
O1 C1 C6 117.4(3)
C2 C1 C6 119.7(3)
C3 C2 C1 120.5(3)
C2 C3 C4 119.7(3)
C2 C3 C21 120.6(3)
C4 C3 C21 119.7(3)
C5 C4 C3 123.4(3)
C4 C5 C6 117.7(3)
C4 C5 C7 122.8(3)
C6 C5 C7 119.5(3)
O2 C6 C5 124.5(3)
O2 C6 C1 116.5(3)
C5 C6 C1 119.0(3)
C9 C7 C5 111.7(3)
C9 C7 C8 108.0(3)
C5 C7 C8 110.2(3)
C9 C7 C10 107.6(3)
C5 C7 C10 108.9(3)
C8 C7 C10 110.4(3)
O3 C11 C16 124.5(3)
O3 C11 C12 116.6(3)
C16 C11 C12 118.9(3)
O4 C12 C13 123.6(3)
O4 C12 C11 117.0(3)
C13 C12 C11 119.5(3)
C14 C13 C12 121.2(3)
C13 C14 C15 119.0(3)
C13 C14 C21 121.8(3)
C15 C14 C21 119.0(3)
C16 C15 C14 124.0(3)
C15 C16 C11 117.3(3)
C15 C16 C17 123.3(3)
C11 C16 C17 119.4(3)
C20 C17 C18 108.0(4)
C20 C17 C16 110.2(4)
C18 C17 C16 112.0(3)
C20 C17 C19 111.0(4)
C18 C17 C19 107.9(4)
C16 C17 C19 107.7(4)
C22 C21 C3 122.9(3)
C22 C21 C14 124.2(3)
C3 C21 C14 112.8(3)
C21 C22 C28 120.2(3)
C21 C22 C23 120.2(3)
C28 C22 C23 119.6(3)
C22 C23 C32 111.5(3)
C22 C23 C24 114.8(3)
C32 C23 C24 113.8(3)
C25 C24 C23 115.2(3)
C26 C25 C24 116.0(4)
C25 C26 C27 116.4(3)
C26 C27 C28 117.1(4)
C22 C28 C29 115.2(3)
C22 C28 C27 109.5(3)
C29 C28 C27 111.9(3)
C28 C29 C30 115.1(3)
C31 C30 C29 112.6(4)
C32 C31 C30 116.1(4)
C31 C32 C23 117.4(4)
N2 C34 C35 107.2(4)
N2 C34 C33 122.7(4)
C35 C34 C33 130.1(4)
C34 C35 C36 106.4(4)
N1 C36 C35 109.2(4)
N1 C36 C37 123.6(4)
C35 C36 C37 127.2(4)
C38 C37 C42 117.6(4)
C38 C37 C36 121.9(4)
C42 C37 C36 120.5(4)
C37 C38 C39 121.0(4)
C40 C39 C38 122.2(5)
C41 C40 C39 116.3(4)
C41 C40 C43 121.4(5)
C39 C40 C43 122.3(5)
C40 C41 C42 122.3(5)
C41 C42 C37 120.4(5)
C44 C43 C45 117.4(7)
C44 C43 C40 114.9(6)
C45 C43 C40 114.6(6)
N4 C47 C48 107.9(4)
N4 C47 C46 122.5(4)
C48 C47 C46 129.6(4)
C47 C48 C49 105.5(4)
N3 C49 C48 110.1(3)
N3 C49 C50 120.7(4)
C48 C49 C50 129.2(4)
C51 C50 C55 117.8(4)
C51 C50 C49 120.8(4)
C55 C50 C49 121.3(4)
C52 C51 C50 120.6(4)
C51 C52 C53 122.0(4)
C54 C53 C52 117.7(4)
C54 C53 C56 120.6(5)
C52 C53 C56 121.6(4)
C53 C54 C55 121.3(4)
C54 C55 C50 120.5(4)
C58 C56 C53 111.3(5)
C58 C56 C57 110.9(5)
C53 C56 C57 111.3(5)
N6 C60 C61 108.2(4)
N6 C60 C59 121.4(4)
C61 C60 C59 130.4(4)
C60 C61 C62 106.1(4)
N5 C62 C61 109.5(4)
N5 C62 C63 120.9(3)
C61 C62 C63 129.4(4)
C68 C63 C64 118.8(4)
C68 C63 C62 121.3(4)
C64 C63 C62 119.9(4)
C65 C64 C63 120.2(4)
C64 C65 C66 122.0(4)
C67 C66 C65 117.2(4)
C67 C66 C69 121.5(4)
C65 C66 C69 121.3(4)
C66 C67 C68 121.1(4)
C63 C68 C67 120.8(4)
C70 C69 C71 112.3(5)
C70 C69 C66 111.7(5)
C71 C69 C66 111.5(4)
N8 C73 C74 107.4(4)
N8 C73 C72 123.4(4)
C74 C73 C72 129.1(4)
C73 C74 C75 106.0(4)
N7 C75 C74 109.9(3)
N7 C75 C76 122.0(4)
C74 C75 C76 128.1(4)
C77 C76 C81 117.5(4)
C77 C76 C75 121.7(3)
C81 C76 C75 120.7(4)
C76 C77 C78 122.3(4)
C79 C78 C77 119.8(4)
C78 C79 C80 118.4(4)
C78 C79 C82 120.8(4)
C80 C79 C82 120.8(4)
C81 C80 C79 121.5(4)
C80 C81 C76 120.4(4)
C83 C82 C79 111.9(4)
C83 C82 C84 111.4(5)
C79 C82 C84 111.6(5)
N10 C86 C87 107.5(3)
N10 C86 C85 122.3(3)
C87 C86 C85 130.1(3)
C86 C87 C88 106.2(3)
N9 C88 C87 109.3(3)
N9 C88 C89 122.3(3)
C87 C88 C89 128.4(3)
C90 C89 C94 118.1(4)
C90 C89 C88 121.6(3)
C94 C89 C88 120.2(4)
C91 C90 C89 120.4(4)
C90 C91 C92 120.7(4)
C93 C92 C91 118.5(4)
C93 C92 C95 122.0(5)
C91 C92 C95 119.5(6)
C92 C93 C94 121.5(4)
C93 C94 C89 120.8(4)
C97 C95 C92 120.0(9)
C97 C95 C96 120.7(9)
C92 C95 C96 110.5(6)
N12 C99 C100 107.3(3)
N12 C99 C98 123.4(4)
C100 C99 C98 129.3(3)
C99 C100 C101 106.6(3)
N11 C101 C100 109.1(3)
N11 C101 C102 120.8(3)
C100 C101 C102 129.6(3)
C107 C102 C103 117.8(4)
C107 C102 C101 121.1(3)
C103 C102 C101 121.1(3)
C104 C103 C102 121.2(4)
C103 C104 C105 121.7(4)
C106 C105 C104 117.6(4)
C106 C105 C108 121.7(4)
C104 C105 C108 120.7(4)
C105 C106 C107 120.9(4)
C102 C107 C106 120.8(4)
C110 C108 C109 110.1(5)
C110 C108 C105 113.8(4)
C109 C108 C105 111.0(4)
C36 N1 N2 107.0(3)
C36 N1 Zn1 139.5(3)
N2 N1 Zn1 113.0(2)
C34 N2 N1 110.1(3)
C34 N2 B1 128.6(3)
N1 N2 B1 121.3(3)
C49 N3 N4 107.1(3)
C49 N3 Zn1 139.0(3)
N4 N3 Zn1 113.1(2)
C47 N4 N3 109.4(3)
C47 N4 B1 129.9(3)
N3 N4 B1 120.6(3)
C62 N5 N6 106.6(3)
C62 N5 Zn1 140.2(3)
N6 N5 Zn1 112.2(2)
C60 N6 N5 109.5(3)
C60 N6 B1 130.3(3)
N5 N6 B1 120.2(3)
C75 N7 N8 106.7(3)
C75 N7 Zn2 138.9(3)
N8 N7 Zn2 114.2(2)
C73 N8 N7 110.0(3)
C73 N8 B2 130.1(3)
N7 N8 B2 120.0(3)
C88 N9 N10 107.0(3)
C88 N9 Zn2 135.6(3)
N10 N9 Zn2 113.2(2)
C86 N10 N9 109.9(3)
C86 N10 B2 129.9(3)
N9 N10 B2 120.2(3)
N12 N11 C101 106.2(3)
N12 N11 Zn2 112.0(2)
C101 N11 Zn2 139.1(3)
C99 N12 N11 110.8(3)
C99 N12 B2 129.3(3)
N11 N12 B2 119.1(3)
N4 B1 N2 108.9(3)
N4 B1 N6 109.4(3)
N2 B1 N6 108.3(3)
N12 B2 N8 109.4(3)
N12 B2 N10 109.1(3)
N8 B2 N10 108.5(3)
Cl2 C200 Cl1 117.7(5)
Cl4 C201 Cl3 116.9(6)
Cl6 C202 Cl5 117.0(4)
Cl12 C205 Cl11 111.3(3)

loop_
_geom_bond_atom_site_label_1
_geom_bond_atom_site_label_2
_geom_bond_distance
Zn1 O1 1.974(3)
Zn1 N3 2.051(3)
Zn1 N1 2.073(3)
Zn1 N5 2.114(3)
Zn1 O2 2.123(2)
Zn2 O4 1.986(3)
Zn2 N9 2.061(3)
Zn2 N7 2.088(3)
Zn2 O3 2.111(3)
Zn2 N11 2.132(3)
O1 C1 1.288(4)
O2 C6 1.273(4)
O3 C11 1.271(4)
O4 C12 1.286(4)
C1 C2 1.400(5)
C1 C6 1.488(5)
C2 C3 1.372(5)
C3 C4 1.446(5)
C3 C21 1.496(5)
C4 C5 1.367(5)
C5 C6 1.441(5)
C5 C7 1.530(5)
C7 C9 1.529(5)
C7 C8 1.539(5)
C7 C10 1.544(6)
C11 C16 1.446(5)
C11 C12 1.469(5)
C12 C13 1.414(5)
C13 C14 1.356(5)
C14 C15 1.440(5)
C14 C21 1.503(5)
C15 C16 1.371(5)
C16 C17 1.530(5)
C17 C20 1.515(7)
C17 C18 1.525(6)
C17 C19 1.543(6)
C21 C22 1.356(5)
C22 C28 1.509(5)
C22 C23 1.522(5)
C23 C32 1.529(6)
C23 C24 1.541(5)
C24 C25 1.515(7)
C25 C26 1.504(7)
C26 C27 1.536(6)
C27 C28 1.548(6)
C28 C29 1.529(6)
C29 C30 1.539(6)
C30 C31 1.540(7)
C31 C32 1.528(7)
C33 C34 1.489(6)
C34 N2 1.350(5)
C34 C35 1.370(7)
C35 C36 1.399(6)
C36 N1 1.330(5)
C36 C37 1.477(6)
C37 C38 1.381(6)
C37 C42 1.398(6)
C38 C39 1.392(6)
C39 C40 1.386(7)
C40 C41 1.384(8)
C40 C43 1.510(7)
C41 C42 1.395(7)
C43 C44 1.397(13)
C43 C45 1.410(9)
C46 C47 1.510(6)
C47 N4 1.354(5)
C47 C48 1.390(6)
C48 C49 1.398(6)
C49 N3 1.333(5)
C49 C50 1.477(5)
C50 C51 1.389(6)
C50 C55 1.406(6)
C51 C52 1.385(6)
C52 C53 1.384(7)
C53 C54 1.382(6)
C53 C56 1.510(6)
C54 C55 1.394(6)
C56 C58 1.481(8)
C56 C57 1.532(9)
C59 C60 1.498(6)
C60 N6 1.344(5)
C60 C61 1.370(7)
C61 C62 1.391(6)
C62 N5 1.340(5)
C62 C63 1.484(5)
C63 C68 1.380(6)
C63 C64 1.387(6)
C64 C65 1.383(6)
C65 C66 1.399(7)
C66 C67 1.386(7)
C66 C69 1.526(6)
C67 C68 1.400(6)
C69 C70 1.490(8)
C69 C71 1.526(8)
C72 C73 1.497(6)
C73 N8 1.359(5)
C73 C74 1.377(6)
C74 C75 1.403(6)
C75 N7 1.334(5)
C75 C76 1.470(5)
C76 C77 1.382(6)
C76 C81 1.400(6)
C77 C78 1.393(6)
C78 C79 1.377(6)
C79 C80 1.400(7)
C79 C82 1.521(6)
C80 C81 1.378(7)
C82 C83 1.517(8)
C82 C84 1.529(8)
C85 C86 1.502(6)
C86 N10 1.356(4)
C86 C87 1.374(6)
C87 C88 1.398(5)
C88 N9 1.340(4)
C88 C89 1.470(6)
C89 C90 1.391(6)
C89 C94 1.397(5)
C90 C91 1.396(6)
C91 C92 1.395(7)
C92 C93 1.366(8)
C92 C95 1.523(8)
C93 C94 1.383(7)
C95 C97 1.239(14)
C95 C96 1.524(10)
C98 C99 1.496(6)
C99 N12 1.352(5)
C99 C100 1.383(5)
C100 C101 1.397(5)
C101 N11 1.365(5)
C101 C102 1.468(5)
C102 C107 1.391(5)
C102 C103 1.391(5)
C103 C104 1.374(6)
C104 C105 1.393(6)
C105 C106 1.388(6)
C105 C108 1.518(6)
C106 C107 1.400(6)
C108 C110 1.503(8)
C108 C109 1.511(8)
N1 N2 1.362(4)
N2 B1 1.552(6)
N3 N4 1.377(4)
N4 B1 1.551(5)
N5 N6 1.375(4)
N6 B1 1.552(6)
N7 N8 1.373(4)
N8 B2 1.549(5)
N9 N10 1.363(4)
N10 B2 1.553(5)
N11 N12 1.366(4)
N12 B2 1.542(5)
Cl1 C200 1.706(9)
Cl2 C200 1.687(8)
Cl3 C201 1.729(12)
Cl4 C201 1.623(13)
Cl5 C202 1.713(7)
Cl6 C202 1.682(8)
Cl11 C205 1.756(6)
Cl12 C205 1.743(6)
